data_2239390
loop_
_publ_author_name
'Qachchachi, Fatima-Zahrae'
'Ouazzani Chahdi, Fouad'
'Misbahi, Houria'
'Bodensteiner, Michael'
'El Ammari, Lahcen'

_publ_contact_author
;
Fatima-Zahrae Qachchachi
Laboratoire de Chimie Organique Appliqu\'ee, Universit\'e Sidi Mohamed
Ben Abdallah, Facult\'e des Sciences et Techniques, Route d'Immouzzer,
BP 2202 F\`es, Morocco
;
_publ_section_title
;
 1-(Prop-2-ynyl)indoline-2,3-dione
;
_journal_coeditor_code TK5296
_journal_issue 3
_journal_name_full 'Acta Crystallographica Section E'
_journal_page_first o360
_journal_paper_doi 10.1107/S1600536814003973
_journal_volume 70
_journal_year 2014
_chemical_formula_iupac 'C11 H7 N O2'
_chemical_formula_moiety 'C11 H7 N O2'
_chemical_formula_sum 'C11 H7 N O2'
_chemical_formula_weight 185.18
_chemical_melting_point 423
_chemical_name_systematic
;
1-(Prop-2-ynyl)indoline-2,3-dione
;
_space_group_IT_number 2
_symmetry_cell_setting triclinic
_symmetry_space_group_name_Hall '-P 1'
_symmetry_space_group_name_H-M 'P -1'
_atom_sites_solution_hydrogens geom
_atom_sites_solution_primary direct
_atom_sites_solution_secondary difmap
_audit_creation_method SHELXL-97
_cell_angle_alpha 80.464(7)
_cell_angle_beta 85.760(7)
_cell_angle_gamma 63.881(9)
_cell_formula_units_Z 2
_cell_length_a 7.0939(7)
_cell_length_b 7.9452(7)
_cell_length_c 8.5658(6)
_cell_measurement_reflns_used 1851
_cell_measurement_temperature 123(2)
_cell_measurement_theta_max 73.3063
_cell_measurement_theta_min 5.2318
_cell_volume 427.50(7)
_computing_cell_refinement 'CrysAlis PRO (Agilent, 2013)'
_computing_data_collection 'CrysAlis PRO (Agilent, 2013)'
_computing_data_reduction 'CrysAlis PRO (Agilent, 2013)'
_computing_molecular_graphics 'ORTEP-3 for Windows (Farrugia, 2012)'
_computing_publication_material 'WinGX (Farrugia, 2012) and publCIF (Westrip, 2010)'
_computing_structure_refinement 'SHELXL97 (Sheldrick, 2008)'
_computing_structure_solution 'SHELXS97 (Sheldrick, 2008)'
_diffrn_ambient_temperature 123(2)
_diffrn_detector_area_resol_mean 10.3546
_diffrn_measured_fraction_theta_full 0.987
_diffrn_measured_fraction_theta_max 0.946
_diffrn_measurement_device_type 'Agilent SuperNova (Single source at offset, Atlas)'
_diffrn_measurement_method '\w scans'
_diffrn_radiation_monochromator mirror
_diffrn_radiation_source 'SuperNova (Cu) X-ray Source'
_diffrn_radiation_type 'Cu K\a'
_diffrn_radiation_wavelength 1.54184
_diffrn_reflns_av_R_equivalents 0.0285
_diffrn_reflns_av_sigmaI/netI 0.0366
_diffrn_reflns_limit_h_max 8
_diffrn_reflns_limit_h_min -8
_diffrn_reflns_limit_k_max 9
_diffrn_reflns_limit_k_min -9
_diffrn_reflns_limit_l_max 10
_diffrn_reflns_limit_l_min -7
_diffrn_reflns_number 3081
_diffrn_reflns_theta_full 67.50
_diffrn_reflns_theta_max 73.47
_diffrn_reflns_theta_min 5.24
_exptl_absorpt_coefficient_mu 0.831
_exptl_absorpt_correction_T_max 0.981
_exptl_absorpt_correction_T_min 0.910
_exptl_absorpt_correction_type analytical
_exptl_absorpt_process_details
;
(Clark & Reid, 1995)
;
_exptl_crystal_colour Red
_exptl_crystal_density_diffrn 1.439
_exptl_crystal_density_method 'not measured'
_exptl_crystal_description plate
_exptl_crystal_F_000 192
_exptl_crystal_size_max 0.1490
_exptl_crystal_size_mid 0.1304
_exptl_crystal_size_min 0.0220
_refine_diff_density_max 0.197
_refine_diff_density_min -0.220
_refine_ls_extinction_method none
_refine_ls_goodness_of_fit_ref 1.065
_refine_ls_hydrogen_treatment constr
_refine_ls_matrix_type full
_refine_ls_number_parameters 127
_refine_ls_number_reflns 1627
_refine_ls_number_restraints 0
_refine_ls_restrained_S_all 1.065
_refine_ls_R_factor_all 0.0426
_refine_ls_R_factor_gt 0.0372
_refine_ls_shift/su_max 0.000
_refine_ls_shift/su_mean 0.000
_refine_ls_structure_factor_coef Fsqd
_refine_ls_weighting_details 'calc w=1/[\s^2^(Fo^2^)+(0.0429P)^2^+0.0993P] where P=(Fo^2^+2Fc^2^)/3'
_refine_ls_weighting_scheme calc
_refine_ls_wR_factor_gt 0.0902
_refine_ls_wR_factor_ref 0.0942
_reflns_number_gt 1438
_reflns_number_total 1627
_reflns_threshold_expression I>2\s(I)
_cod_data_source_file tk5296sup1.cif
_cod_data_source_block I
_cod_original_cell_volume 427.50(6)
_cod_database_code 2239390
_cod_database_fobs_code 2239390

loop_
_symmetry_equiv_pos_as_xyz
'x, y, z'
'-x, -y, -z'

loop_
_atom_site_type_symbol
_atom_site_label
_atom_site_fract_x
_atom_site_fract_y
_atom_site_fract_z
_atom_site_U_iso_or_equiv
_atom_site_adp_type
_atom_site_calc_flag
_atom_site_refinement_flags
_atom_site_occupancy
_atom_site_symmetry_multiplicity
C C1 0.25017(19) 0.06257(19) 0.05480(16) 0.0180(3) Uani d . 1 1
C C2 0.1753(2) 0.2210(2) -0.05932(17) 0.0211(3) Uani d . 1 1
H H2 0.1510 0.3421 -0.0368 0.025 Uiso calc R 1 1
C C3 0.1367(2) 0.1959(2) -0.20994(16) 0.0225(3) Uani d . 1 1
H H3 0.0847 0.3028 -0.2906 0.027 Uiso calc R 1 1
C C4 0.1719(2) 0.0202(2) -0.24516(16) 0.0224(3) Uani d . 1 1
H H4 0.1440 0.0084 -0.3486 0.027 Uiso calc R 1 1
C C5 0.2481(2) -0.1391(2) -0.12896(16) 0.0204(3) Uani d . 1 1
H H5 0.2729 -0.2602 -0.1517 0.025 Uiso calc R 1 1
C C6 0.2867(2) -0.11607(19) 0.02066(16) 0.0186(3) Uani d . 1 1
C C7 0.3621(2) -0.25174(19) 0.16566(16) 0.0201(3) Uani d . 1 1
C C8 0.3703(2) -0.1326(2) 0.29023(16) 0.0204(3) Uani d . 1 1
C C9 0.2676(2) 0.2094(2) 0.29379(16) 0.0222(3) Uani d . 1 1
H H9A 0.2986 0.3039 0.2198 0.027 Uiso calc R 1 1
H H9B 0.3644 0.1648 0.3849 0.027 Uiso calc R 1 1
C C10 0.0499(2) 0.29983(19) 0.34996(16) 0.0210(3) Uani d . 1 1
C C11 -0.1255(2) 0.3711(2) 0.39699(17) 0.0249(3) Uani d . 1 1
H H11 -0.2657 0.4280 0.4346 0.030 Uiso calc R 1 1
N N1 0.30354(18) 0.04896(16) 0.21361(13) 0.0203(3) Uani d . 1 1
O O1 0.40885(16) -0.41925(14) 0.19499(12) 0.0263(3) Uani d . 1 1
O O2 0.42444(16) -0.19092(15) 0.42712(12) 0.0262(3) Uani d . 1 1

loop_
_atom_site_aniso_label
_atom_site_aniso_U_11
_atom_site_aniso_U_22
_atom_site_aniso_U_33
_atom_site_aniso_U_12
_atom_site_aniso_U_13
_atom_site_aniso_U_23
C1 0.0119(6) 0.0223(6) 0.0210(6) -0.0082(5) 0.0020(5) -0.0050(5)
C2 0.0172(6) 0.0193(6) 0.0270(7) -0.0082(5) 0.0014(5) -0.0040(5)
C3 0.0177(6) 0.0251(7) 0.0230(7) -0.0093(5) 0.0003(5) 0.0010(5)
C4 0.0196(7) 0.0296(7) 0.0192(6) -0.0116(6) 0.0015(5) -0.0050(5)
C5 0.0161(6) 0.0230(7) 0.0230(6) -0.0085(5) 0.0023(5) -0.0066(5)
C6 0.0143(6) 0.0196(6) 0.0218(6) -0.0073(5) 0.0015(5) -0.0039(5)
C7 0.0142(6) 0.0222(7) 0.0229(6) -0.0073(5) 0.0008(5) -0.0033(5)
C8 0.0150(6) 0.0247(7) 0.0223(7) -0.0096(5) 0.0014(5) -0.0031(5)
C9 0.0219(7) 0.0248(7) 0.0240(7) -0.0120(6) -0.0005(5) -0.0089(5)
C10 0.0260(7) 0.0204(6) 0.0193(6) -0.0117(6) -0.0025(5) -0.0042(5)
C11 0.0240(7) 0.0240(7) 0.0271(7) -0.0103(6) 0.0003(6) -0.0057(5)
N1 0.0196(6) 0.0213(6) 0.0204(6) -0.0085(5) -0.0003(4) -0.0051(4)
O1 0.0261(5) 0.0193(5) 0.0307(5) -0.0079(4) -0.0018(4) -0.0012(4)
O2 0.0266(5) 0.0343(6) 0.0197(5) -0.0153(5) -0.0027(4) -0.0016(4)

loop_
_atom_type_symbol
_atom_type_description
_atom_type_scat_dispersion_real
_atom_type_scat_dispersion_imag
_atom_type_scat_source
C C 0.0181 0.0091 'International Tables Vol C Tables 4.2.6.8 and 6.1.1.4'
H H 0.0000 0.0000 'International Tables Vol C Tables 4.2.6.8 and 6.1.1.4'
N N 0.0311 0.0180 'International Tables Vol C Tables 4.2.6.8 and 6.1.1.4'
O O 0.0492 0.0322 'International Tables Vol C Tables 4.2.6.8 and 6.1.1.4'

loop_
_geom_angle_atom_site_label_1
_geom_angle_atom_site_label_2
_geom_angle_atom_site_label_3
_geom_angle
C2 C1 C6 121.15(12)
C2 C1 N1 128.42(13)
C6 C1 N1 110.42(12)
C1 C2 C3 117.21(13)
C1 C2 H2 121.4
C3 C2 H2 121.4
C4 C3 C2 122.21(13)
C4 C3 H3 118.9
C2 C3 H3 118.9
C3 C4 C5 120.08(12)
C3 C4 H4 120.0
C5 C4 H4 120.0
C6 C5 C4 118.27(13)
C6 C5 H5 120.9
C4 C5 H5 120.9
C5 C6 C1 121.08(13)
C5 C6 C7 131.32(13)
C1 C6 C7 107.60(11)
O1 C7 C6 131.72(13)
O1 C7 C8 123.44(12)
C6 C7 C8 104.83(11)
O2 C8 N1 127.55(13)
O2 C8 C7 126.40(13)
N1 C8 C7 106.05(11)
N1 C9 C10 111.50(11)
N1 C9 H9A 109.3
C10 C9 H9A 109.3
N1 C9 H9B 109.3
C10 C9 H9B 109.3
H9A C9 H9B 108.0
C11 C10 C9 179.14(16)
C10 C11 H11 180.0
C8 N1 C1 111.08(11)
C8 N1 C9 123.22(12)
C1 N1 C9 125.25(12)

loop_
_geom_bond_atom_site_label_1
_geom_bond_atom_site_label_2
_geom_bond_distance
C1 C2 1.379(2)
C1 C6 1.4034(18)
C1 N1 1.4131(17)
C2 C3 1.402(2)
C2 H2 0.9500
C3 C4 1.387(2)
C3 H3 0.9500
C4 C5 1.394(2)
C4 H4 0.9500
C5 C6 1.3872(19)
C5 H5 0.9500
C6 C7 1.4622(18)
C7 O1 1.2072(17)
C7 C8 1.5589(18)
C8 O2 1.2111(18)
C8 N1 1.3663(18)
C9 N1 1.4631(17)
C9 C10 1.470(2)
C9 H9A 0.9900
C9 H9B 0.9900
C10 C11 1.188(2)
C11 H11 0.9500

loop_
_geom_hbond_atom_site_label_D
_geom_hbond_atom_site_label_H
_geom_hbond_atom_site_label_A
_geom_hbond_site_symmetry_A
_geom_hbond_distance_DH
_geom_hbond_distance_HA
_geom_hbond_distance_DA
_geom_hbond_angle_DHA
C5 H5 O1 2_645 0.95 2.62 3.3901(17) 139
C9 H9A O1 1_565 0.99 2.61 3.4747(18) 146
C9 H9B O2 2_656 0.99 2.37 3.2987(17) 156

loop_
_geom_torsion_atom_site_label_1
_geom_torsion_atom_site_label_2
_geom_torsion_atom_site_label_3
_geom_torsion_atom_site_label_4
_geom_torsion
C6 C1 C2 C3 0.27(19)
N1 C1 C2 C3 179.20(13)
C1 C2 C3 C4 -0.2(2)
C2 C3 C4 C5 0.0(2)
C3 C4 C5 C6 0.04(19)
C4 C5 C6 C1 0.04(19)
C4 C5 C6 C7 178.89(13)
C2 C1 C6 C5 -0.20(19)
N1 C1 C6 C5 -179.30(12)
C2 C1 C6 C7 -179.30(12)
N1 C1 C6 C7 1.60(15)
C5 C6 C7 O1 -0.9(3)
C1 C6 C7 O1 178.03(14)
C5 C6 C7 C8 179.97(14)
C1 C6 C7 C8 -1.05(14)
O1 C7 C8 O2 0.7(2)
C6 C7 C8 O2 179.86(13)
O1 C7 C8 N1 -179.02(13)
C6 C7 C8 N1 0.16(14)
O2 C8 N1 C1 -178.89(13)
C7 C8 N1 C1 0.81(14)
O2 C8 N1 C9 -6.2(2)
C7 C8 N1 C9 173.50(11)
C2 C1 N1 C8 179.43(13)
C6 C1 N1 C8 -1.55(16)
C2 C1 N1 C9 6.9(2)
C6 C1 N1 C9 -174.06(12)
C10 C9 N1 C8 -90.49(15)
C10 C9 N1 C1 81.16(16)
